data_4103456
loop_
_publ_author_name
'Robert M. Fairchild'
'Akil I. Joseph'
'K. Travis Holman'
'Heather A. Fogarty'
'Thierry Brotin'
'Jean-Pierre Dutasta'
'C\'eline Boutin'
'Gaspard Huber'
'Patrick Berthault'

_publ_contact_author_email kth7@georgetown.edu
_publ_contact_author_name 'K. Travis Holman'
_publ_section_title
;
 A Water-Soluble Xe@cryptophane-111 Complex Exhibits Very High
 Thermodynamic Stability and a Peculiar 129Xe NMR Chemical Shift
;
_journal_name_full 'Journal of the American Chemical Society'
_journal_page_first 15505
_journal_page_last 15507
_journal_paper_doi 10.1021/ja1071515
_journal_volume 132
_journal_year 2010
_chemical_formula_moiety 'C47 H38 O6, (H1.5 O0.75)'
_chemical_formula_sum 'C47 H39.5 Cl6 O6.75'
_chemical_formula_weight 924.99
_space_group_IT_number 60
_symmetry_cell_setting orthorhombic
_symmetry_Int_Tables_number 60
_symmetry_space_group_name_Hall '-P 2n 2ab'
_symmetry_space_group_name_H-M 'P b c n'
_atom_sites_solution_hydrogens geom
_atom_sites_solution_primary direct
_atom_sites_solution_secondary difmap
_audit_creation_method SHELXL-97
_cell_angle_alpha 90.00
_cell_angle_beta 90.00
_cell_angle_gamma 90.00
_cell_formula_units_Z 12
_cell_length_a 51.168(5)
_cell_length_b 10.0144(10)
_cell_length_c 25.099(3)
_cell_measurement_reflns_used 11475
_cell_measurement_temperature 173(2)
_cell_measurement_theta_max 54.245
_cell_measurement_theta_min 4.549
_cell_volume 12861(2)
_computing_cell_refinement 'SAINT, Bruker-AXS'
_computing_data_collection 'APEX, Bruker-AXS'
_computing_data_reduction 'SAINT, Bruker-AXS'
_computing_molecular_graphics 'X-SEED, L.Barbour (1999); http://x-seed.net/'
_computing_publication_material 'X-SEED, L.Barbour (1999); http://x-seed.net/'
_computing_structure_refinement 'SHELXL-97 (Sheldrick, 1997)'
_computing_structure_solution 'SHELXS-97 (Sheldrick, 1990)'
_diffrn_ambient_temperature 173(2)
_diffrn_measured_fraction_theta_full 1.000
_diffrn_measured_fraction_theta_max 1.000
_diffrn_measurement_device_type 'Siemens SMART, Bruker APEXII CCD'
_diffrn_measurement_method 'omega scans'
_diffrn_radiation_monochromator graphite
_diffrn_radiation_probe x-ray
_diffrn_radiation_type MoK\a
_diffrn_radiation_wavelength 0.71073
_diffrn_reflns_av_R_equivalents 0.0607
_diffrn_reflns_av_sigmaI/netI 0.0320
_diffrn_reflns_limit_h_max 60
_diffrn_reflns_limit_h_min -60
_diffrn_reflns_limit_k_max 11
_diffrn_reflns_limit_k_min -11
_diffrn_reflns_limit_l_max 29
_diffrn_reflns_limit_l_min -29
_diffrn_reflns_number 78070
_diffrn_reflns_theta_full 25.00
_diffrn_reflns_theta_max 25.00
_diffrn_reflns_theta_min 1.67
_diffrn_source 'fine-focus sealed tube'
_exptl_absorpt_coefficient_mu 0.453
_exptl_absorpt_correction_T_max 0.7457
_exptl_absorpt_correction_T_min 0.6581
_exptl_absorpt_correction_type empirical
_exptl_absorpt_process_details 'SADABS, G. Sheldrick (1999)'
_exptl_crystal_colour colorless
_exptl_crystal_density_diffrn 1.433
_exptl_crystal_density_method 'not measured'
_exptl_crystal_description plate
_exptl_crystal_F_000 5730
_exptl_crystal_size_max 0.38
_exptl_crystal_size_mid 0.30
_exptl_crystal_size_min 0.09
_refine_diff_density_max 0.570
_refine_diff_density_min -0.533
_refine_diff_density_rms 0.049
_refine_ls_extinction_method none
_refine_ls_goodness_of_fit_ref 1.037
_refine_ls_hydrogen_treatment refxyz
_refine_ls_matrix_type full
_refine_ls_number_parameters 867
_refine_ls_number_reflns 11310
_refine_ls_number_restraints 60
_refine_ls_restrained_S_all 1.049
_refine_ls_R_factor_all 0.0702
_refine_ls_R_factor_gt 0.0462
_refine_ls_shift/su_max 0.004
_refine_ls_shift/su_mean 0.000
_refine_ls_structure_factor_coef Fsqd
_refine_ls_weighting_details 'calc w=1/[\s^2^(Fo^2^)+(0.0487P)^2^+9.3366P] where P=(Fo^2^+2Fc^2^)/3'
_refine_ls_weighting_scheme calc
_refine_ls_wR_factor_gt 0.1074
_refine_ls_wR_factor_ref 0.1162
_reflns_number_gt 8407
_reflns_number_total 11310
_reflns_threshold_expression >2sigma(I)
_cod_data_source_file ja1071515_si_001.cif
_cod_data_source_block g:\frames\guest\10001\work\001b
_cod_original_formula_sum 'C47 H39.50 Cl6 O6.75'
_cod_database_code 4103456

loop_
_symmetry_equiv_pos_as_xyz
'x, y, z'
'-x+1/2, -y+1/2, z+1/2'
'x+1/2, -y+1/2, -z'
'-x, y, -z+1/2'
'-x, -y, -z'
'x-1/2, y-1/2, -z-1/2'
'-x-1/2, y-1/2, z'
'x, -y, z-1/2'

loop_
_atom_site_label
_atom_site_type_symbol
_atom_site_fract_x
_atom_site_fract_y
_atom_site_fract_z
_atom_site_U_iso_or_equiv
_atom_site_adp_type
_atom_site_occupancy
_atom_site_symmetry_multiplicity
_atom_site_calc_flag
_atom_site_refinement_flags
_atom_site_disorder_assembly
_atom_site_disorder_group
O1 O 0.09717(3) -0.34689(16) 0.28383(6) 0.0281(4) Uani 1 1 d . . .
O2 O 0.24803(3) -0.23014(17) 0.32935(6) 0.0273(4) Uani 1 1 d . . .
O3 O 0.14951(3) 0.38348(17) 0.29998(7) 0.0295(4) Uani 1 1 d . . .
O4 O 0.18345(3) 0.38273(17) 0.23566(7) 0.0289(4) Uani 1 1 d . . .
O5 O 0.08437(3) -0.21892(17) 0.20945(6) 0.0273(4) Uani 1 1 d . . .
O6 O 0.23357(3) -0.35496(16) 0.25508(6) 0.0265(4) Uani 1 1 d . . .
O7 O 0.01532(3) 0.88652(16) 0.28554(6) 0.0278(4) Uani 1 1 d . . .
O8 O 0.06664(3) 0.15156(16) 0.28012(7) 0.0292(4) Uani 1 1 d . . .
O9 O -0.08373(3) 0.27940(17) 0.29080(7) 0.0288(4) Uani 1 1 d . . .
C1 C 0.11889(4) -0.0640(2) 0.39761(9) 0.0245(5) Uani 1 1 d . . .
C2 C 0.12960(4) -0.1930(2) 0.39757(9) 0.0233(5) Uani 1 1 d . . .
C3 C 0.12113(4) -0.2837(2) 0.35922(9) 0.0256(5) Uani 1 1 d . . .
H3 H 0.1283 -0.3713 0.3589 0.031 Uiso 1 1 calc R . .
C4 C 0.10247(4) -0.2492(2) 0.32145(9) 0.0242(5) Uani 1 1 d . . .
C5 C 0.09053(5) -0.1253(2) 0.32346(10) 0.0273(6) Uani 1 1 d . . .
H5 H 0.0770 -0.1026 0.2993 0.033 Uiso 1 1 calc R . .
C6 C 0.09887(4) -0.0357(2) 0.36158(9) 0.0259(5) Uani 1 1 d . . .
H6 H 0.0906 0.0492 0.3634 0.031 Uiso 1 1 calc R . .
C7 C 0.15025(4) -0.2389(2) 0.43744(9) 0.0259(5) Uani 1 1 d . . .
H7A H 0.1497 -0.1798 0.4690 0.031 Uiso 1 1 calc R . .
H7B H 0.1460 -0.3306 0.4494 0.031 Uiso 1 1 calc R . .
C8 C 0.17773(4) -0.2376(2) 0.41427(9) 0.0239(5) Uani 1 1 d . . .
C9 C 0.19446(4) -0.1271(2) 0.41642(9) 0.0223(5) Uani 1 1 d . . .
C10 C 0.21814(4) -0.1314(2) 0.38877(9) 0.0230(5) Uani 1 1 d . . .
H10 H 0.2296 -0.0570 0.3904 0.028 Uiso 1 1 calc R . .
C11 C 0.22518(4) -0.2428(2) 0.35894(9) 0.0237(5) Uani 1 1 d . . .
C12 C 0.20980(5) -0.3558(3) 0.36022(10) 0.0281(6) Uani 1 1 d . . .
H12 H 0.2152 -0.4352 0.3427 0.034 Uiso 1 1 calc R . .
C13 C 0.18629(5) -0.3514(2) 0.38750(9) 0.0274(6) Uani 1 1 d . . .
H13 H 0.1756 -0.4289 0.3880 0.033 Uiso 1 1 calc R . .
C14 C 0.18822(4) -0.0004(2) 0.44720(9) 0.0246(5) Uani 1 1 d . . .
H14A H 0.1755 -0.0215 0.4756 0.030 Uiso 1 1 calc R . .
H14B H 0.2044 0.0326 0.4645 0.030 Uiso 1 1 calc R . .
C15 C 0.17711(4) 0.1092(2) 0.41210(9) 0.0225(5) Uani 1 1 d . . .
C16 C 0.15022(4) 0.1277(2) 0.40336(9) 0.0230(5) Uani 1 1 d . . .
C17 C 0.14231(4) 0.2232(2) 0.36604(9) 0.0246(5) Uani 1 1 d . . .
H17 H 0.1242 0.2372 0.3601 0.030 Uiso 1 1 calc R . .
C18 C 0.16029(4) 0.2979(2) 0.33743(9) 0.0235(5) Uani 1 1 d . . .
C19 C 0.18676(5) 0.2840(2) 0.34772(10) 0.0273(6) Uani 1 1 d . . .
H19 H 0.1992 0.3375 0.3295 0.033 Uiso 1 1 calc R . .
C20 C 0.19469(5) 0.1911(2) 0.38493(10) 0.0265(5) Uani 1 1 d . . .
H20 H 0.2128 0.1826 0.3923 0.032 Uiso 1 1 calc R . .
C21 C 0.12892(4) 0.0487(2) 0.43192(9) 0.0250(5) Uani 1 1 d . . .
H21A H 0.1360 0.0118 0.4655 0.030 Uiso 1 1 calc R . .
H21B H 0.1143 0.1092 0.4410 0.030 Uiso 1 1 calc R . .
C22 C 0.15567(4) 0.1082(2) 0.12394(9) 0.0227(5) Uani 1 1 d . . .
C23 C 0.18263(4) 0.1249(2) 0.13339(9) 0.0230(5) Uani 1 1 d . . .
C24 C 0.19057(4) 0.2200(2) 0.17028(9) 0.0234(5) Uani 1 1 d . . .
H24 H 0.2087 0.2326 0.1766 0.028 Uiso 1 1 calc R . .
C25 C 0.17265(5) 0.2970(2) 0.19815(9) 0.0241(5) Uani 1 1 d . . .
C26 C 0.14626(5) 0.2856(2) 0.18747(10) 0.0259(5) Uani 1 1 d . . .
H26 H 0.1339 0.3404 0.2053 0.031 Uiso 1 1 calc R . .
C27 C 0.13830(4) 0.1924(2) 0.15021(9) 0.0258(5) Uani 1 1 d . . .
H27 H 0.1202 0.1855 0.1422 0.031 Uiso 1 1 calc R . .
C28 C 0.14459(4) -0.0016(2) 0.08899(9) 0.0242(5) Uani 1 1 d . . .
H28A H 0.1576 -0.0247 0.0612 0.029 Uiso 1 1 calc R . .
H28B H 0.1287 0.0322 0.0708 0.029 Uiso 1 1 calc R . .
C29 C 0.13762(4) -0.1266(2) 0.12001(9) 0.0222(5) Uani 1 1 d . . .
C30 C 0.15388(4) -0.2389(2) 0.12255(9) 0.0223(5) Uani 1 1 d . . .
C31 C 0.14476(4) -0.3508(2) 0.14961(9) 0.0256(5) Uani 1 1 d . . .
H31 H 0.1549 -0.4301 0.1486 0.031 Uiso 1 1 calc R . .
C32 C 0.12152(4) -0.3518(2) 0.17793(10) 0.0270(5) Uani 1 1 d . . .
H32 H 0.1159 -0.4298 0.1961 0.032 Uiso 1 1 calc R . .
C33 C 0.10672(4) -0.2363(2) 0.17899(9) 0.0237(5) Uani 1 1 d . . .
C34 C 0.11410(4) -0.1272(2) 0.14832(9) 0.0241(5) Uani 1 1 d . . .
H34 H 0.1029 -0.0515 0.1465 0.029 Uiso 1 1 calc R . .
C35 C 0.18149(4) -0.2439(2) 0.10010(9) 0.0241(5) Uani 1 1 d . . .
H35A H 0.1825 -0.1855 0.0683 0.029 Uiso 1 1 calc R . .
H35B H 0.1854 -0.3363 0.0886 0.029 Uiso 1 1 calc R . .
C36 C 0.20194(4) -0.1992(2) 0.14068(9) 0.0227(5) Uani 1 1 d . . .
C37 C 0.21300(4) -0.0711(2) 0.14086(9) 0.0226(5) Uani 1 1 d . . .
C38 C 0.23278(4) -0.0439(2) 0.17733(9) 0.0263(5) Uani 1 1 d . . .
H38 H 0.2413 0.0404 0.1757 0.032 Uiso 1 1 calc R . .
C39 C 0.24066(5) -0.1340(2) 0.21582(10) 0.0273(6) Uani 1 1 d . . .
H39 H 0.2541 -0.1120 0.2405 0.033 Uiso 1 1 calc R . .
C40 C 0.22849(4) -0.2569(2) 0.21735(9) 0.0227(5) Uani 1 1 d . . .
C41 C 0.20993(4) -0.2907(2) 0.17932(9) 0.0234(5) Uani 1 1 d . . .
H41 H 0.2025 -0.3777 0.1796 0.028 Uiso 1 1 calc R . .
C42 C 0.20373(4) 0.0427(2) 0.10577(9) 0.0252(5) Uani 1 1 d . . .
H42A H 0.1967 0.0061 0.0720 0.030 Uiso 1 1 calc R . .
H42B H 0.2187 0.1011 0.0969 0.030 Uiso 1 1 calc R . .
C43 C 0.07746(5) -0.3215(3) 0.24590(10) 0.0278(6) Uani 1 1 d . . .
H43A H 0.0612 -0.2955 0.2647 0.033 Uiso 1 1 calc R . .
H43B H 0.0738 -0.4045 0.2258 0.033 Uiso 1 1 calc R . .
C44 C 0.16657(5) 0.4601(2) 0.26765(10) 0.0290(6) Uani 1 1 d . . .
H44A H 0.1560 0.5184 0.2443 0.035 Uiso 1 1 calc R . .
H44B H 0.1772 0.5184 0.2909 0.035 Uiso 1 1 calc R . .
C45 C 0.25382(5) -0.3332(3) 0.29210(9) 0.0274(6) Uani 1 1 d . . .
H45A H 0.2700 -0.3094 0.2726 0.033 Uiso 1 1 calc R . .
H45B H 0.2572 -0.4171 0.3117 0.033 Uiso 1 1 calc R . .
C46 C -0.01799(4) 0.6134(2) 0.39143(9) 0.0232(5) Uani 1 1 d . . .
C47 C 0.00915(4) 0.6312(2) 0.38844(9) 0.0232(5) Uani 1 1 d . . .
C48 C 0.01904(5) 0.7262(2) 0.35311(9) 0.0243(5) Uani 1 1 d . . .
H48 H 0.0374 0.7392 0.3510 0.029 Uiso 1 1 calc R . .
C49 C 0.00273(4) 0.8021(2) 0.32103(9) 0.0236(5) Uani 1 1 d . . .
C50 C -0.02407(4) 0.7902(2) 0.32582(9) 0.0259(5) Uani 1 1 d . . .
H50 H -0.0354 0.8448 0.3053 0.031 Uiso 1 1 calc R . .
C51 C -0.03401(5) 0.6968(2) 0.36118(9) 0.0257(5) Uani 1 1 d . . .
H51 H -0.0524 0.6894 0.3650 0.031 Uiso 1 1 calc R . .
C52 C 0.02850(5) 0.5495(2) 0.42103(9) 0.0273(6) Uani 1 1 d . . .
H52A H 0.0428 0.6082 0.4334 0.033 Uiso 1 1 calc R . .
H52B H 0.0196 0.5131 0.4529 0.033 Uiso 1 1 calc R . .
C53 C 0.03985(4) 0.4354(2) 0.38876(9) 0.0244(5) Uani 1 1 d . . .
C54 C 0.02915(4) 0.3067(2) 0.38694(9) 0.0240(5) Uani 1 1 d . . .
C55 C 0.03921(4) 0.2149(2) 0.35047(9) 0.0252(5) Uani 1 1 d . . .
H55 H 0.0320 0.1275 0.3489 0.030 Uiso 1 1 calc R . .
C56 C 0.05964(4) 0.2494(2) 0.31637(9) 0.0248(5) Uani 1 1 d . . .
C57 C 0.07146(4) 0.3730(2) 0.32041(10) 0.0273(6) Uani 1 1 d . . .
H57 H 0.0861 0.3952 0.2989 0.033 Uiso 1 1 calc R . .
C58 C 0.06147(4) 0.4632(2) 0.35660(9) 0.0276(6) Uani 1 1 d . . .
H58 H 0.0696 0.5480 0.3598 0.033 Uiso 1 1 calc R . .
C59 C 0.00649(4) 0.2621(3) 0.42235(9) 0.0268(5) Uani 1 1 d . . .
H59A H 0.0099 0.1702 0.4351 0.032 Uiso 1 1 calc R . .
H59B H 0.0055 0.3213 0.4539 0.032 Uiso 1 1 calc R . .
C60 C -0.01951(4) 0.2651(2) 0.39336(9) 0.0249(5) Uani 1 1 d . . .
C61 C -0.03582(4) 0.3780(2) 0.39101(9) 0.0237(5) Uani 1 1 d . . .
C62 C -0.05746(4) 0.3751(2) 0.35713(9) 0.0241(5) Uani 1 1 d . . .
H62 H -0.0686 0.4507 0.3554 0.029 Uiso 1 1 calc R . .
C63 C -0.06302(4) 0.2644(2) 0.32604(9) 0.0249(5) Uani 1 1 d . . .
C64 C -0.04845(5) 0.1490(3) 0.33163(10) 0.0288(6) Uani 1 1 d . . .
H64 H -0.0531 0.0697 0.3130 0.035 Uiso 1 1 calc R . .
C65 C -0.02694(5) 0.1521(2) 0.36510(10) 0.0282(6) Uani 1 1 d . . .
H65 H -0.0168 0.0733 0.3689 0.034 Uiso 1 1 calc R . .
C66 C -0.03106(5) 0.5034(2) 0.42340(9) 0.0262(5) Uani 1 1 d . . .
H66A H -0.0199 0.4810 0.4544 0.031 Uiso 1 1 calc R . .
H66B H -0.0480 0.5367 0.4372 0.031 Uiso 1 1 calc R . .
C67 C 0.0000 0.9633(3) 0.2500 0.0263(8) Uani 1 2 d S . .
H67A H 0.0117 1.0216 0.2290 0.032 Uiso 0.50 1 calc PR . .
H67B H -0.0117 1.0216 0.2710 0.032 Uiso 0.50 1 calc PR . .
C68 C 0.08829(5) 0.1758(3) 0.24670(10) 0.0285(6) Uani 1 1 d . . .
H68A H 0.0927 0.0927 0.2273 0.034 Uiso 1 1 calc R . .
H68B H 0.1035 0.2000 0.2690 0.034 Uiso 1 1 calc R . .
C1S C 0.11577(5) 0.4157(3) 0.52409(11) 0.0405(7) Uani 1 1 d D . .
H1S H 0.1119 0.3457 0.5514 0.049 Uiso 1 1 calc R . .
Cl1 Cl 0.090687(18) 0.41460(12) 0.47654(4) 0.0807(3) Uani 1 1 d D . .
Cl2 Cl 0.117730(19) 0.57141(8) 0.55611(3) 0.0634(3) Uani 1 1 d D . .
Cl3 Cl 0.145596(14) 0.37774(8) 0.49346(3) 0.04549(19) Uani 1 1 d D . .
C2S C 0.05447(18) 0.9552(9) 0.5108(5) 0.082(3) Uani 0.50 1 d PD A 2
H2S H 0.0443 0.9466 0.5446 0.098 Uiso 0.50 1 calc PR A 2
Cl4 Cl 0.06356(5) 1.1154(3) 0.51022(15) 0.1059(10) Uani 0.50 1 d PD A 2
Cl5 Cl 0.07883(17) 0.8366(8) 0.5173(4) 0.086(2) Uani 0.50 1 d PD A 2
Cl6 Cl 0.03206(12) 0.9081(5) 0.4616(3) 0.0673(18) Uani 0.50 1 d PD A 2
C3S C 0.06135(14) 0.9730(8) 0.4891(3) 0.0403(19) Uani 0.50 1 d PD B 1
H3S H 0.0706 1.0131 0.4579 0.048 Uiso 0.50 1 calc PR B 1
Cl7 Cl 0.05168(6) 1.0969(2) 0.53856(8) 0.0829(8) Uani 0.50 1 d PD B 1
Cl8 Cl 0.07986(17) 0.8530(9) 0.5215(4) 0.079(2) Uani 0.50 1 d PD B 1
Cl9 Cl 0.03081(10) 0.9046(6) 0.4724(3) 0.0585(14) Uani 0.50 1 d PD B 1
C4SA C 0.21980(6) 0.4065(3) 0.00353(12) 0.0487(8) Uani 0.70 1 d PD C 1
H4SA H 0.2199 0.3441 -0.0276 0.058 Uiso 0.70 1 calc PR C 1
Cl10 Cl 0.24788(4) 0.3762(3) 0.03974(10) 0.1039(8) Uani 0.70 1 d PD C 1
Cl11 Cl 0.19221(6) 0.3682(4) 0.04169(11) 0.0485(5) Uani 0.70 1 d PD C 1
Cl12 Cl 0.21704(4) 0.56758(17) -0.02176(6) 0.0688(5) Uani 0.70 1 d PD C 1
C4SB C 0.21980(6) 0.4065(3) 0.00353(12) 0.0487(8) Uani 0.30 1 d PD D 2
H4SB H 0.2118 0.3779 -0.0310 0.058 Uiso 0.30 1 calc PR D 2
Cl13 Cl 0.24867(10) 0.3266(6) 0.0153(3) 0.107(2) Uani 0.30 1 d PD D 2
Cl14 Cl 0.19827(16) 0.3860(10) 0.0562(3) 0.092(3) Uani 0.30 1 d PD D 2
Cl15 Cl 0.22943(9) 0.5825(5) 0.0020(3) 0.1060(19) Uani 0.30 1 d PD D 2
O2W O 0.0000 0.4358(12) 0.2500 0.233(5) Uiso 0.75 2 d SP . .
O1W O 0.16551(15) -0.0684(9) 0.2688(3) 0.231(4) Uiso 0.75 1 d P . .

loop_
_atom_site_aniso_label
_atom_site_aniso_U_11
_atom_site_aniso_U_22
_atom_site_aniso_U_33
_atom_site_aniso_U_23
_atom_site_aniso_U_13
_atom_site_aniso_U_12
O1 0.0286(9) 0.0244(9) 0.0312(9) 0.0005(7) -0.0053(7) -0.0043(7)
O2 0.0212(8) 0.0327(10) 0.0281(9) -0.0064(8) -0.0001(7) 0.0013(7)
O3 0.0294(9) 0.0267(10) 0.0325(9) 0.0054(8) 0.0031(7) 0.0036(7)
O4 0.0280(9) 0.0279(10) 0.0309(9) -0.0057(8) 0.0038(7) -0.0056(8)
O5 0.0209(8) 0.0298(10) 0.0312(9) 0.0044(8) 0.0020(7) -0.0023(7)
O6 0.0277(9) 0.0241(9) 0.0277(9) -0.0012(7) -0.0060(7) 0.0052(7)
O7 0.0269(9) 0.0268(10) 0.0296(9) 0.0059(8) -0.0044(7) -0.0029(7)
O8 0.0282(9) 0.0254(9) 0.0340(9) 0.0022(8) 0.0059(8) 0.0044(7)
O9 0.0210(8) 0.0315(10) 0.0339(9) -0.0055(8) -0.0008(7) 0.0001(7)
C1 0.0208(12) 0.0284(14) 0.0242(12) 0.0038(11) 0.0043(10) -0.0023(10)
C2 0.0201(12) 0.0274(14) 0.0225(12) 0.0054(10) 0.0035(10) -0.0044(10)
C3 0.0216(12) 0.0252(14) 0.0301(13) 0.0045(11) 0.0019(10) -0.0024(10)
C4 0.0246(12) 0.0235(13) 0.0245(12) 0.0032(10) 0.0008(10) -0.0073(10)
C5 0.0224(12) 0.0289(14) 0.0307(13) 0.0057(11) -0.0037(10) -0.0022(11)
C6 0.0217(12) 0.0247(14) 0.0313(13) 0.0038(11) 0.0015(10) 0.0017(10)
C7 0.0292(13) 0.0265(14) 0.0221(12) 0.0055(10) 0.0006(10) -0.0022(11)
C8 0.0255(12) 0.0260(14) 0.0202(12) 0.0058(10) -0.0046(10) 0.0001(10)
C9 0.0228(12) 0.0273(13) 0.0168(11) 0.0034(10) -0.0048(9) 0.0038(10)
C10 0.0227(12) 0.0242(13) 0.0222(12) 0.0024(10) -0.0048(10) 0.0000(10)
C11 0.0208(12) 0.0293(14) 0.0212(12) 0.0009(10) -0.0036(9) 0.0036(10)
C12 0.0275(13) 0.0270(14) 0.0298(13) -0.0035(11) -0.0048(11) 0.0038(11)
C13 0.0283(13) 0.0259(14) 0.0281(13) 0.0027(11) -0.0055(11) -0.0026(11)
C14 0.0233(12) 0.0305(14) 0.0200(12) -0.0008(10) -0.0004(10) -0.0005(11)
C15 0.0264(13) 0.0219(13) 0.0194(12) -0.0077(10) 0.0013(10) 0.0005(10)
C16 0.0280(13) 0.0214(13) 0.0196(12) -0.0063(10) 0.0033(10) 0.0007(10)
C17 0.0217(12) 0.0251(14) 0.0269(13) -0.0058(11) 0.0010(10) 0.0017(10)
C18 0.0297(13) 0.0167(12) 0.0241(12) -0.0034(10) 0.0003(10) 0.0042(10)
C19 0.0272(13) 0.0221(13) 0.0325(14) -0.0012(11) 0.0045(11) -0.0008(10)
C20 0.0218(12) 0.0258(14) 0.0318(13) -0.0058(11) -0.0001(10) 0.0009(10)
C21 0.0225(12) 0.0306(14) 0.0220(12) -0.0020(10) 0.0036(10) 0.0020(10)
C22 0.0239(12) 0.0228(13) 0.0215(12) 0.0053(10) 0.0016(10) -0.0008(10)
C23 0.0263(12) 0.0236(13) 0.0191(12) 0.0058(10) 0.0025(10) -0.0022(10)
C24 0.0226(12) 0.0243(13) 0.0232(12) 0.0043(10) -0.0002(10) -0.0033(10)
C25 0.0300(13) 0.0174(12) 0.0250(13) 0.0039(10) 0.0003(10) -0.0043(10)
C26 0.0284(13) 0.0184(13) 0.0309(13) 0.0029(10) 0.0041(11) 0.0006(10)
C27 0.0214(12) 0.0243(13) 0.0317(13) 0.0076(11) -0.0018(10) -0.0012(10)
C28 0.0233(12) 0.0292(14) 0.0202(12) 0.0010(10) -0.0010(10) 0.0007(11)
C29 0.0222(12) 0.0265(13) 0.0178(11) -0.0030(10) -0.0053(9) -0.0038(10)
C30 0.0231(12) 0.0254(13) 0.0185(11) -0.0056(10) -0.0042(9) -0.0041(10)
C31 0.0252(12) 0.0226(13) 0.0291(13) -0.0023(11) -0.0051(10) 0.0011(10)
C32 0.0265(13) 0.0247(14) 0.0298(13) 0.0020(11) -0.0037(10) -0.0042(11)
C33 0.0200(12) 0.0285(14) 0.0226(12) -0.0003(10) -0.0049(9) -0.0048(10)
C34 0.0232(12) 0.0254(13) 0.0237(12) -0.0026(10) -0.0051(10) -0.0005(10)
C35 0.0250(12) 0.0248(13) 0.0226(12) -0.0056(10) -0.0017(10) -0.0006(10)
C36 0.0186(12) 0.0278(14) 0.0216(12) -0.0053(10) 0.0026(9) 0.0026(10)
C37 0.0195(12) 0.0268(13) 0.0214(12) -0.0038(10) 0.0053(9) 0.0022(10)
C38 0.0226(12) 0.0255(14) 0.0307(13) -0.0043(11) -0.0003(10) -0.0023(10)
C39 0.0236(12) 0.0266(14) 0.0316(13) -0.0074(11) -0.0037(10) 0.0025(11)
C40 0.0222(12) 0.0258(13) 0.0202(12) -0.0036(10) 0.0017(9) 0.0069(10)
C41 0.0210(12) 0.0216(13) 0.0277(13) -0.0069(10) 0.0023(10) 0.0006(10)
C42 0.0216(12) 0.0308(14) 0.0232(12) -0.0004(11) 0.0025(10) -0.0031(10)
C43 0.0223(12) 0.0311(14) 0.0300(13) 0.0028(11) -0.0030(10) -0.0088(11)
C44 0.0350(14) 0.0225(13) 0.0294(13) -0.0007(11) 0.0046(11) -0.0009(11)
C45 0.0257(13) 0.0302(14) 0.0263(12) -0.0062(11) -0.0041(10) 0.0075(11)
C46 0.0295(13) 0.0222(13) 0.0178(11) -0.0065(10) 0.0011(10) 0.0014(10)
C47 0.0300(13) 0.0228(13) 0.0167(11) -0.0070(10) -0.0037(10) 0.0013(10)
C48 0.0230(12) 0.0251(13) 0.0246(12) -0.0044(10) -0.0027(10) 0.0000(10)
C49 0.0280(13) 0.0199(13) 0.0229(12) -0.0042(10) -0.0005(10) -0.0052(10)
C50 0.0268(13) 0.0194(13) 0.0315(13) -0.0023(11) -0.0042(11) 0.0015(10)
C51 0.0239(12) 0.0233(13) 0.0298(13) -0.0067(11) 0.0003(10) 0.0002(10)
C52 0.0307(13) 0.0312(14) 0.0199(12) 0.0003(11) -0.0050(10) -0.0010(11)
C53 0.0241(12) 0.0280(14) 0.0211(12) 0.0026(10) -0.0076(10) 0.0023(10)
C54 0.0207(12) 0.0305(14) 0.0210(12) 0.0068(10) -0.0049(10) 0.0032(10)
C55 0.0248(12) 0.0220(13) 0.0288(13) 0.0056(10) -0.0036(10) 0.0016(10)
C56 0.0228(12) 0.0246(13) 0.0271(13) 0.0037(11) -0.0022(10) 0.0065(10)
C57 0.0216(12) 0.0276(14) 0.0328(14) 0.0059(11) -0.0005(10) 0.0026(10)
C58 0.0246(12) 0.0275(14) 0.0308(13) 0.0048(11) -0.0054(10) -0.0005(11)
C59 0.0309(13) 0.0278(14) 0.0218(12) 0.0054(11) -0.0011(10) 0.0010(11)
C60 0.0266(12) 0.0273(14) 0.0208(12) 0.0055(10) 0.0056(10) -0.0015(11)
C61 0.0243(12) 0.0279(13) 0.0190(12) 0.0042(10) 0.0051(10) -0.0044(10)
C62 0.0230(12) 0.0231(13) 0.0262(12) 0.0037(10) 0.0072(10) 0.0012(10)
C63 0.0186(12) 0.0299(14) 0.0263(12) 0.0023(11) 0.0063(10) -0.0034(10)
C64 0.0267(13) 0.0256(14) 0.0340(14) -0.0019(11) 0.0047(11) -0.0017(11)
C65 0.0261(13) 0.0250(14) 0.0336(14) 0.0040(11) 0.0065(11) 0.0026(11)
C66 0.0262(12) 0.0327(14) 0.0198(12) -0.0015(10) 0.0033(10) 0.0027(11)
C67 0.0311(19) 0.0204(19) 0.0273(18) 0.000 -0.0031(15) 0.000
C68 0.0223(12) 0.0313(15) 0.0319(14) 0.0056(11) 0.0039(11) 0.0069(11)
C1S 0.0436(17) 0.0446(18) 0.0332(15) 0.0032(13) -0.0041(12) 0.0076(14)
Cl1 0.0516(5) 0.1218(9) 0.0688(6) 0.0015(6) -0.0242(5) 0.0150(5)
Cl2 0.1004(7) 0.0476(5) 0.0421(4) -0.0028(4) 0.0117(4) 0.0294(5)
Cl3 0.0480(4) 0.0503(5) 0.0382(4) -0.0078(3) -0.0016(3) 0.0146(3)
C2S 0.063(7) 0.067(6) 0.115(10) 0.018(7) -0.017(6) -0.014(5)
Cl4 0.0808(16) 0.0772(17) 0.160(3) -0.0460(19) 0.0110(18) -0.0246(13)
Cl5 0.055(4) 0.083(3) 0.121(6) 0.052(3) 0.009(3) 0.018(2)
Cl6 0.103(3) 0.0312(18) 0.068(3) -0.0110(17) -0.044(2) 0.0128(18)
C3S 0.043(4) 0.045(4) 0.033(4) 0.016(3) 0.010(3) -0.022(3)
Cl7 0.155(3) 0.0495(12) 0.0442(10) -0.0157(9) 0.0149(12) -0.0339(14)
Cl8 0.042(3) 0.121(5) 0.073(3) 0.019(3) -0.019(2) -0.007(3)
Cl9 0.0462(18) 0.062(2) 0.068(3) 0.0145(16) -0.0172(14) -0.0107(14)
C4SA 0.0455(18) 0.057(2) 0.0440(17) 0.0005(15) -0.0041(14) -0.0060(15)
Cl10 0.0558(12) 0.139(2) 0.1169(18) -0.0144(14) -0.0517(12) -0.0118(13)
Cl11 0.0554(9) 0.0521(10) 0.0381(9) 0.0070(8) 0.0055(7) -0.0044(7)
Cl12 0.1032(15) 0.0454(8) 0.0579(9) 0.0079(7) 0.0175(8) -0.0215(10)
C4SB 0.0455(18) 0.057(2) 0.0440(17) 0.0005(15) -0.0041(14) -0.0060(15)
Cl13 0.045(2) 0.089(4) 0.186(7) -0.032(4) 0.010(3) 0.012(2)
Cl14 0.123(7) 0.062(4) 0.090(5) 0.034(4) 0.065(4) 0.030(4)
Cl15 0.076(3) 0.078(3) 0.164(6) 0.052(4) 0.026(3) -0.006(2)

loop_
_atom_type_symbol
_atom_type_description
_atom_type_scat_dispersion_real
_atom_type_scat_dispersion_imag
_atom_type_scat_source
C C 0.0033 0.0016 'International Tables Vol C Tables 4.2.6.8 and 6.1.1.4'
H H 0.0000 0.0000 'International Tables Vol C Tables 4.2.6.8 and 6.1.1.4'
O O 0.0106 0.0060 'International Tables Vol C Tables 4.2.6.8 and 6.1.1.4'
Cl Cl 0.1484 0.1585 'International Tables Vol C Tables 4.2.6.8 and 6.1.1.4'

loop_
_geom_angle_atom_site_label_1
_geom_angle_atom_site_label_2
_geom_angle_atom_site_label_3
_geom_angle
_geom_angle_site_symmetry_1
_geom_angle_site_symmetry_3
C4 O1 C43 118.18(19) . .
C11 O2 C45 117.35(18) . .
C18 O3 C44 118.55(18) . .
C25 O4 C44 118.77(18) . .
C33 O5 C43 118.02(18) . .
C40 O6 C45 118.55(18) . .
C49 O7 C67 118.63(16) . .
C56 O8 C68 118.17(19) . .
C63 O9 C68 117.93(19) . 4
C6 C1 C2 118.3(2) . .
C6 C1 C21 117.8(2) . .
C2 C1 C21 123.8(2) . .
C3 C2 C1 118.6(2) . .
C3 C2 C7 118.2(2) . .
C1 C2 C7 123.2(2) . .
C4 C3 C2 121.6(2) . .
C4 C3 H3 119.2 . .
C2 C3 H3 119.2 . .
C5 C4 O1 124.8(2) . .
C5 C4 C3 120.1(2) . .
O1 C4 C3 115.1(2) . .
C6 C5 C4 118.2(2) . .
C6 C5 H5 120.9 . .
C4 C5 H5 120.9 . .
C5 C6 C1 123.0(2) . .
C5 C6 H6 118.5 . .
C1 C6 H6 118.5 . .
C8 C7 C2 112.73(18) . .
C8 C7 H7A 109.0 . .
C2 C7 H7A 109.0 . .
C8 C7 H7B 109.0 . .
C2 C7 H7B 109.0 . .
H7A C7 H7B 107.8 . .
C13 C8 C9 118.2(2) . .
C13 C8 C7 117.9(2) . .
C9 C8 C7 123.8(2) . .
C10 C9 C8 119.1(2) . .
C10 C9 C14 117.4(2) . .
C8 C9 C14 123.5(2) . .
C11 C10 C9 121.1(2) . .
C11 C10 H10 119.4 . .
C9 C10 H10 119.4 . .
C12 C11 O2 124.6(2) . .
C12 C11 C10 119.9(2) . .
O2 C11 C10 115.6(2) . .
C11 C12 C13 118.8(2) . .
C11 C12 H12 120.6 . .
C13 C12 H12 120.6 . .
C12 C13 C8 122.5(2) . .
C12 C13 H13 118.7 . .
C8 C13 H13 118.7 . .
C15 C14 C9 112.79(18) . .
C15 C14 H14A 109.0 . .
C9 C14 H14A 109.0 . .
C15 C14 H14B 109.0 . .
C9 C14 H14B 109.0 . .
H14A C14 H14B 107.8 . .
C20 C15 C16 118.5(2) . .
C20 C15 C14 117.9(2) . .
C16 C15 C14 123.6(2) . .
C17 C16 C15 118.6(2) . .
C17 C16 C21 117.6(2) . .
C15 C16 C21 123.9(2) . .
C18 C17 C16 121.6(2) . .
C18 C17 H17 119.2 . .
C16 C17 H17 119.2 . .
C17 C18 C19 119.9(2) . .
C17 C18 O3 114.9(2) . .
C19 C18 O3 125.2(2) . .
C20 C19 C18 118.7(2) . .
C20 C19 H19 120.6 . .
C18 C19 H19 120.6 . .
C19 C20 C15 122.6(2) . .
C19 C20 H20 118.7 . .
C15 C20 H20 118.7 . .
C1 C21 C16 111.26(18) . .
C1 C21 H21A 109.4 . .
C16 C21 H21A 109.4 . .
C1 C21 H21B 109.4 . .
C16 C21 H21B 109.4 . .
H21A C21 H21B 108.0 . .
C27 C22 C23 118.2(2) . .
C27 C22 C28 118.3(2) . .
C23 C22 C28 123.3(2) . .
C24 C23 C22 118.7(2) . .
C24 C23 C42 117.8(2) . .
C22 C23 C42 123.5(2) . .
C25 C24 C23 121.6(2) . .
C25 C24 H24 119.2 . .
C23 C24 H24 119.2 . .
C26 C25 C24 120.1(2) . .
C26 C25 O4 124.9(2) . .
C24 C25 O4 115.0(2) . .
C25 C26 C27 118.4(2) . .
C25 C26 H26 120.8 . .
C27 C26 H26 120.8 . .
C26 C27 C22 122.8(2) . .
C26 C27 H27 118.6 . .
C22 C27 H27 118.6 . .
C22 C28 C29 112.92(18) . .
C22 C28 H28A 109.0 . .
C29 C28 H28A 109.0 . .
C22 C28 H28B 109.0 . .
C29 C28 H28B 109.0 . .
H28A C28 H28B 107.8 . .
C34 C29 C30 119.0(2) . .
C34 C29 C28 117.8(2) . .
C30 C29 C28 123.1(2) . .
C31 C30 C29 118.0(2) . .
C31 C30 C35 117.8(2) . .
C29 C30 C35 124.1(2) . .
C32 C31 C30 123.0(2) . .
C32 C31 H31 118.5 . .
C30 C31 H31 118.5 . .
C33 C32 C31 118.3(2) . .
C33 C32 H32 120.9 . .
C31 C32 H32 120.9 . .
C32 C33 O5 124.6(2) . .
C32 C33 C34 119.9(2) . .
O5 C33 C34 115.6(2) . .
C33 C34 C29 121.3(2) . .
C33 C34 H34 119.4 . .
C29 C34 H34 119.4 . .
C30 C35 C36 112.31(18) . .
C30 C35 H35A 109.1 . .
C36 C35 H35A 109.1 . .
C30 C35 H35B 109.1 . .
C36 C35 H35B 109.1 . .
H35A C35 H35B 107.9 . .
C41 C36 C37 118.7(2) . .
C41 C36 C35 118.1(2) . .
C37 C36 C35 123.1(2) . .
C38 C37 C36 118.3(2) . .
C38 C37 C42 117.6(2) . .
C36 C37 C42 124.0(2) . .
C39 C38 C37 123.0(2) . .
C39 C38 H38 118.5 . .
C37 C38 H38 118.5 . .
C40 C39 C38 118.0(2) . .
C40 C39 H39 121.0 . .
C38 C39 H39 121.0 . .
C39 C40 C41 120.5(2) . .
C39 C40 O6 124.4(2) . .
C41 C40 O6 115.1(2) . .
C40 C41 C36 121.2(2) . .
C40 C41 H41 119.4 . .
C36 C41 H41 119.4 . .
C37 C42 C23 111.29(18) . .
C37 C42 H42A 109.4 . .
C23 C42 H42A 109.4 . .
C37 C42 H42B 109.4 . .
C23 C42 H42B 109.4 . .
H42A C42 H42B 108.0 . .
O1 C43 O5 112.81(18) . .
O1 C43 H43A 109.0 . .
O5 C43 H43A 109.0 . .
O1 C43 H43B 109.0 . .
O5 C43 H43B 109.0 . .
H43A C43 H43B 107.8 . .
O4 C44 O3 113.95(19) . .
O4 C44 H44A 108.8 . .
O3 C44 H44A 108.8 . .
O4 C44 H44B 108.8 . .
O3 C44 H44B 108.8 . .
H44A C44 H44B 107.7 . .
O6 C45 O2 113.13(18) . .
O6 C45 H45A 109.0 . .
O2 C45 H45A 109.0 . .
O6 C45 H45B 109.0 . .
O2 C45 H45B 109.0 . .
H45A C45 H45B 107.8 . .
C51 C46 C47 118.5(2) . .
C51 C46 C66 117.6(2) . .
C47 C46 C66 123.8(2) . .
C48 C47 C46 118.7(2) . .
C48 C47 C52 118.2(2) . .
C46 C47 C52 123.2(2) . .
C49 C48 C47 121.6(2) . .
C49 C48 H48 119.2 . .
C47 C48 H48 119.2 . .
C50 C49 C48 120.0(2) . .
C50 C49 O7 124.7(2) . .
C48 C49 O7 115.3(2) . .
C49 C50 C51 118.6(2) . .
C49 C50 H50 120.7 . .
C51 C50 H50 120.7 . .
C50 C51 C46 122.5(2) . .
C50 C51 H51 118.8 . .
C46 C51 H51 118.8 . .
C53 C52 C47 111.54(18) . .
C53 C52 H52A 109.3 . .
C47 C52 H52A 109.3 . .
C53 C52 H52B 109.3 . .
C47 C52 H52B 109.3 . .
H52A C52 H52B 108.0 . .
C58 C53 C54 118.3(2) . .
C58 C53 C52 117.5(2) . .
C54 C53 C52 124.1(2) . .
C55 C54 C53 118.9(2) . .
C55 C54 C59 118.0(2) . .
C53 C54 C59 123.2(2) . .
C56 C55 C54 121.0(2) . .
C56 C55 H55 119.5 . .
C54 C55 H55 119.5 . .
C57 C56 O8 124.7(2) . .
C57 C56 C55 120.4(2) . .
O8 C56 C55 115.0(2) . .
C58 C57 C56 118.2(2) . .
C58 C57 H57 120.9 . .
C56 C57 H57 120.9 . .
C57 C58 C53 122.9(2) . .
C57 C58 H58 118.5 . .
C53 C58 H58 118.5 . .
C60 C59 C54 112.38(18) . .
C60 C59 H59A 109.1 . .
C54 C59 H59A 109.1 . .
C60 C59 H59B 109.1 . .
C54 C59 H59B 109.1 . .
H59A C59 H59B 107.9 . .
C65 C60 C61 118.1(2) . .
C65 C60 C59 118.0(2) . .
C61 C60 C59 123.8(2) . .
C62 C61 C60 118.7(2) . .
C62 C61 C66 118.1(2) . .
C60 C61 C66 123.2(2) . .
C63 C62 C61 121.5(2) . .
C63 C62 H62 119.3 . .
C61 C62 H62 119.3 . .
C64 C63 C62 120.1(2) . .
C64 C63 O9 124.5(2) . .
C62 C63 O9 115.4(2) . .
C63 C64 C65 118.1(2) . .
C63 C64 H64 121.0 . .
C65 C64 H64 121.0 . .
C64 C65 C60 123.1(2) . .
C64 C65 H65 118.4 . .
C60 C65 H65 118.4 . .
C61 C66 C46 112.86(18) . .
C61 C66 H66A 109.0 . .
C46 C66 H66A 109.0 . .
C61 C66 H66B 109.0 . .
C46 C66 H66B 109.0 . .
H66A C66 H66B 107.8 . .
O7 C67 O7 114.2(3) . 4
O7 C67 H67A 108.7 . .
O7 C67 H67A 108.7 4 .
O7 C67 H67B 108.7 . .
O7 C67 H67B 108.7 4 .
H67A C67 H67B 107.6 . .
O8 C68 O9 113.03(18) . 4
O8 C68 H68A 109.0 . .
O9 C68 H68A 109.0 4 .
O8 C68 H68B 109.0 . .
O9 C68 H68B 109.0 4 .
H68A C68 H68B 107.8 . .
Cl3 C1S Cl1 109.76(15) . .
Cl3 C1S Cl2 110.09(16) . .
Cl1 C1S Cl2 111.03(16) . .
Cl3 C1S H1S 108.6 . .
Cl1 C1S H1S 108.6 . .
Cl2 C1S H1S 108.6 . .
Cl4 C2S Cl5 117.4(6) . .
Cl4 C2S Cl6 115.8(6) . .
Cl5 C2S Cl6 110.8(6) . .
Cl4 C2S H2S 103.6 . .
Cl5 C2S H2S 103.6 . .
Cl6 C2S H2S 103.6 . .
Cl8 C3S Cl9 109.1(5) . .
Cl8 C3S Cl7 107.5(5) . .
Cl9 C3S Cl7 100.7(4) . .
Cl8 C3S H3S 112.9 . .
Cl9 C3S H3S 112.9 . .
Cl7 C3S H3S 112.9 . .
Cl10 C4SA Cl12 115.0(2) . .
Cl10 C4SA Cl11 110.2(2) . .
Cl12 C4SA Cl11 109.7(2) . .
Cl10 C4SA H4SA 107.2 . .
Cl12 C4SA H4SA 107.2 . .
Cl11 C4SA H4SA 107.2 . .

loop_
_geom_bond_atom_site_label_1
_geom_bond_atom_site_label_2
_geom_bond_distance
_geom_bond_site_symmetry_2
O1 C4 1.387(3) .
O1 C43 1.410(3) .
O2 C11 1.391(3) .
O2 C45 1.423(3) .
O3 C18 1.387(3) .
O3 C44 1.417(3) .
O4 C25 1.389(3) .
O4 C44 1.411(3) .
O5 C33 1.387(3) .
O5 C43 1.420(3) .
O6 C40 1.389(3) .
O6 C45 1.408(3) .
O7 C49 1.387(3) .
O7 C67 1.414(2) .
O8 C56 1.385(3) .
O8 C68 1.410(3) .
O9 C63 1.389(3) .
O9 C68 1.420(3) 4
C1 C6 1.396(3) .
C1 C2 1.403(3) .
C1 C21 1.510(3) .
C2 C3 1.393(3) .
C2 C7 1.526(3) .
C3 C4 1.389(3) .
C3 H3 0.9500 .
C4 C5 1.384(3) .
C5 C6 1.379(3) .
C5 H5 0.9500 .
C6 H6 0.9500 .
C7 C8 1.522(3) .
C7 H7A 0.9900 .
C7 H7B 0.9900 .
C8 C13 1.394(3) .
C8 C9 1.400(3) .
C9 C10 1.397(3) .
C9 C14 1.520(3) .
C10 C11 1.391(3) .
C10 H10 0.9500 .
C11 C12 1.379(3) .
C12 C13 1.385(3) .
C12 H12 0.9500 .
C13 H13 0.9500 .
C14 C15 1.518(3) .
C14 H14A 0.9900 .
C14 H14B 0.9900 .
C15 C20 1.395(3) .
C15 C16 1.406(3) .
C16 C17 1.398(3) .
C16 C21 1.526(3) .
C17 C18 1.386(3) .
C17 H17 0.9500 .
C18 C19 1.386(3) .
C19 C20 1.379(3) .
C19 H19 0.9500 .
C20 H20 0.9500 .
C21 H21A 0.9900 .
C21 H21B 0.9900 .
C22 C27 1.391(3) .
C22 C23 1.410(3) .
C22 C28 1.516(3) .
C23 C24 1.389(3) .
C23 C42 1.525(3) .
C24 C25 1.387(3) .
C24 H24 0.9500 .
C25 C26 1.382(3) .
C26 C27 1.382(3) .
C26 H26 0.9500 .
C27 H27 0.9500 .
C28 C29 1.517(3) .
C28 H28A 0.9900 .
C28 H28B 0.9900 .
C29 C34 1.398(3) .
C29 C30 1.400(3) .
C30 C31 1.391(3) .
C30 C35 1.522(3) .
C31 C32 1.385(3) .
C31 H31 0.9500 .
C32 C33 1.383(3) .
C32 H32 0.9500 .
C33 C34 1.388(3) .
C34 H34 0.9500 .
C35 C36 1.527(3) .
C35 H35A 0.9900 .
C35 H35B 0.9900 .
C36 C41 1.395(3) .
C36 C37 1.402(3) .
C37 C38 1.392(3) .
C37 C42 1.516(3) .
C38 C39 1.382(3) .
C38 H38 0.9500 .
C39 C40 1.380(3) .
C39 H39 0.9500 .
C40 C41 1.388(3) .
C41 H41 0.9500 .
C42 H42A 0.9900 .
C42 H42B 0.9900 .
C43 H43A 0.9900 .
C43 H43B 0.9900 .
C44 H44A 0.9900 .
C44 H44B 0.9900 .
C45 H45A 0.9900 .
C45 H45B 0.9900 .
C46 C51 1.395(3) .
C46 C47 1.402(3) .
C46 C66 1.518(3) .
C47 C48 1.395(3) .
C47 C52 1.523(3) .
C48 C49 1.386(3) .
C48 H48 0.9500 .
C49 C50 1.382(3) .
C50 C51 1.385(3) .
C50 H50 0.9500 .
C51 H51 0.9500 .
C52 C53 1.516(3) .
C52 H52A 0.9900 .
C52 H52B 0.9900 .
C53 C58 1.397(3) .
C53 C54 1.401(3) .
C54 C55 1.396(3) .
C54 C59 1.527(3) .
C55 C56 1.394(3) .
C55 H55 0.9500 .
C56 C57 1.381(3) .
C57 C58 1.379(3) .
C57 H57 0.9500 .
C58 H58 0.9500 .
C59 C60 1.517(3) .
C59 H59A 0.9900 .
C59 H59B 0.9900 .
C60 C65 1.389(3) .
C60 C61 1.406(3) .
C61 C62 1.396(3) .
C61 C66 1.516(3) .
C62 C63 1.385(3) .
C62 H62 0.9500 .
C63 C64 1.383(3) .
C64 C65 1.385(3) .
C64 H64 0.9500 .
C65 H65 0.9500 .
C66 H66A 0.9900 .
C66 H66B 0.9900 .
C67 O7 1.414(2) 4
C67 H67A 0.9900 .
C67 H67B 0.9900 .
C68 O9 1.420(3) 4
C68 H68A 0.9900 .
C68 H68B 0.9900 .
C1S Cl3 1.751(3) .
C1S Cl1 1.752(3) .
C1S Cl2 1.757(3) .
C1S H1S 1.0000 .
C2S Cl4 1.670(8) .
C2S Cl5 1.730(10) .
C2S Cl6 1.750(10) .
C2S H2S 1.0000 .
C3S Cl8 1.733(9) .
C3S Cl9 1.757(8) .
C3S Cl7 1.822(8) .
C3S H3S 1.0000 .
C4SA Cl10 1.727(3) .
C4SA Cl12 1.739(4) .
C4SA Cl11 1.749(4) .
C4SA H4SA 1.0000 .
